data_4023438
loop_
_publ_author_name
'Shin-ichiro Kato'
'Yasuhiro Nonaka'
'Toshiaki Shimasaki'
'Kenta Goto'
'Teruo Shinmyozu'

_publ_section_title
;
 Novel Pyromellitic Diimide-Based Macrocycle with a Linear
 \p-Electronic System and Bis(phenylethynyl)pyromellitic Diimide:
 Syntheses, Structures, Photophysical Properties, and Redox
 Characteristics
;
_journal_name_full 'Journal of Organic Chemistry'
_journal_page_first 4063
_journal_page_last 4075
_journal_paper_doi 10.1021/jo800283r
_journal_volume 73
_journal_year 2008
_chemical_formula_sum 'C76 H66 N4 O10'
_chemical_formula_weight 1195.33
_chemical_name_systematic
; 
 ? 
;
_space_group_IT_number 2
_symmetry_cell_setting triclinic
_symmetry_space_group_name_Hall '-P 1'
_symmetry_space_group_name_H-M 'P -1'
_atom_sites_solution_hydrogens geom
_atom_sites_solution_primary direct
_atom_sites_solution_secondary difmap
_audit_creation_method SHELXL-97
_cell_angle_alpha 92.585(9)
_cell_angle_beta 105.107(9)
_cell_angle_gamma 102.001(7)
_cell_formula_units_Z 1
_cell_length_a 10.3736(16)
_cell_length_b 11.7914(17)
_cell_length_c 13.109(3)
_cell_measurement_temperature 123(2)
_cell_volume 1505.9(5)
_computing_cell_refinement PROCESS-AUTO
_computing_data_collection PROCESS-AUTO
_computing_molecular_graphics 'ORTEP 3 for windows'
_computing_structure_refinement 'SHELXL-97 (Sheldrick, 1997)'
_computing_structure_solution 'SHELXS-97 (Sheldrick, 1990)'
_diffrn_ambient_temperature 123(2)
_diffrn_detector_area_resol_mean 10.00
_diffrn_measured_fraction_theta_full 0.996
_diffrn_measured_fraction_theta_max 0.996
_diffrn_measurement_device_type 'Rigaku RAXIS-RAPID'
_diffrn_measurement_method \w
_diffrn_radiation_monochromator graphite
_diffrn_radiation_source 'fine-focus sealed tube'
_diffrn_radiation_type MoK\a
_diffrn_radiation_wavelength 0.71075
_diffrn_reflns_av_R_equivalents 0.0804
_diffrn_reflns_av_sigmaI/netI 0.0628
_diffrn_reflns_limit_h_max 13
_diffrn_reflns_limit_h_min -13
_diffrn_reflns_limit_k_max 15
_diffrn_reflns_limit_k_min -15
_diffrn_reflns_limit_l_max 17
_diffrn_reflns_limit_l_min -17
_diffrn_reflns_number 25407
_diffrn_reflns_theta_full 27.48
_diffrn_reflns_theta_max 27.48
_diffrn_reflns_theta_min 3.03
_exptl_absorpt_coefficient_mu 0.088
_exptl_absorpt_correction_T_max 0.9930
_exptl_absorpt_correction_T_min 0.9617
_exptl_absorpt_correction_type multi-scan
_exptl_absorpt_process_details
;
    Higashi, T. (1995). Program for Absorption Correction.
    Rigaku Corporation, Tokyo, Japan.
;
_exptl_crystal_colour ornage
_exptl_crystal_density_diffrn 1.318
_exptl_crystal_density_method 'not measured'
_exptl_crystal_description platelet
_exptl_crystal_F_000 630
_exptl_crystal_size_max 0.45
_exptl_crystal_size_mid 0.28
_exptl_crystal_size_min 0.08
_refine_diff_density_max 0.414
_refine_diff_density_min -0.533
_refine_diff_density_rms 0.155
_refine_ls_extinction_method none
_refine_ls_goodness_of_fit_ref 1.066
_refine_ls_hydrogen_treatment none
_refine_ls_matrix_type full
_refine_ls_number_parameters 437
_refine_ls_number_reflns 6882
_refine_ls_number_restraints 0
_refine_ls_restrained_S_all 1.066
_refine_ls_R_factor_all 0.0590
_refine_ls_R_factor_gt 0.0440
_refine_ls_shift/su_max 0.001
_refine_ls_shift/su_mean 0.000
_refine_ls_structure_factor_coef Fsqd
_refine_ls_weighting_details 'calc w=1/[\s^2^(Fo^2^)+(0.0669P)^2^+0.4070P] where P=(Fo^2^+2Fc^2^)/3'
_refine_ls_weighting_scheme calc
_refine_ls_wR_factor_gt 0.1204
_refine_ls_wR_factor_ref 0.1254
_reflns_number_gt 5718
_reflns_number_total 6882
_reflns_threshold_expression >2sigma(I)
_cod_data_source_file jo800283r-File004.cif
_cod_data_source_block dimethoxybenzene
_cod_database_code 4023438

loop_
_symmetry_equiv_pos_as_xyz
'x, y, z'
'-x, -y, -z'

loop_
_atom_site_label
_atom_site_type_symbol
_atom_site_fract_x
_atom_site_fract_y
_atom_site_fract_z
_atom_site_U_iso_or_equiv
_atom_site_adp_type
_atom_site_occupancy
_atom_site_symmetry_multiplicity
_atom_site_calc_flag
_atom_site_refinement_flags
_atom_site_disorder_assembly
_atom_site_disorder_group
C1 C 0.68307(12) 0.35504(10) -0.08010(9) 0.0189(2) Uani 1 1 d . . .
C2 C 0.62362(12) 0.23861(10) -0.14420(10) 0.0214(2) Uani 1 1 d . . .
O1 O 0.53297(9) 0.16026(8) -0.13500(8) 0.0286(2) Uani 1 1 d . . .
N1 N 0.69479(11) 0.23667(9) -0.22073(8) 0.0228(2) Uani 1 1 d . . .
C3 C 0.79472(12) 0.33847(11) -0.21113(9) 0.0210(2) Uani 1 1 d . . .
O2 O 0.87174(10) 0.35763(8) -0.26692(7) 0.0292(2) Uani 1 1 d . . .
C4 C 0.78490(11) 0.41524(10) -0.12119(9) 0.0182(2) Uani 1 1 d . . .
C5 C 0.86015(11) 0.52923(10) -0.08135(9) 0.0176(2) Uani 1 1 d . . .
C6 C 0.82180(11) 0.57647(10) 0.00337(9) 0.0174(2) Uani 1 1 d . . .
C7 C 0.87786(12) 0.69378(10) 0.06572(9) 0.0188(2) Uani 1 1 d . . .
O3 O 0.97397(9) 0.76951(8) 0.06064(7) 0.0263(2) Uani 1 1 d . . .
N2 N 0.79737(10) 0.70010(9) 0.13471(8) 0.0198(2) Uani 1 1 d . A .
C8 C 0.70003(12) 0.59697(10) 0.12746(9) 0.0184(2) Uani 1 1 d . . .
O4 O 0.61774(9) 0.57987(8) 0.17857(7) 0.0239(2) Uani 1 1 d . . .
C9 C 0.71843(11) 0.51673(10) 0.04323(9) 0.0174(2) Uani 1 1 d . . .
C10 C 0.64531(11) 0.40229(10) 0.00463(9) 0.0181(2) Uani 1 1 d . . .
C11 C 0.96275(12) 0.59131(10) -0.12515(9) 0.0192(2) Uani 1 1 d . . .
C12 C 1.04756(12) 0.64415(10) -0.16318(9) 0.0202(2) Uani 1 1 d . . .
C13 C 1.14906(12) 0.70785(10) -0.20792(9) 0.0194(2) Uani 1 1 d . . .
C14 C 1.19950(13) 0.82796(11) -0.17925(11) 0.0258(3) Uani 1 1 d . . .
H1 H 1.1650 0.8675 -0.1312 0.031 Uiso 1 1 calc R . .
C15 C 1.29986(14) 0.88926(12) -0.22109(11) 0.0300(3) Uani 1 1 d . . .
H2 H 1.3341 0.9707 -0.2016 0.036 Uiso 1 1 calc R . .
C16 C 1.35000(13) 0.83186(12) -0.29106(11) 0.0280(3) Uani 1 1 d . . .
H3 H 1.4188 0.8741 -0.3193 0.034 Uiso 1 1 calc R . .
C17 C 1.30079(13) 0.71338(12) -0.32024(10) 0.0266(3) Uani 1 1 d . . .
H4 H 1.3355 0.6747 -0.3687 0.032 Uiso 1 1 calc R . .
C18 C 1.20070(12) 0.65078(11) -0.27889(10) 0.0222(2) Uani 1 1 d . . .
H5 H 1.1673 0.5693 -0.2987 0.027 Uiso 1 1 calc R . .
C19 C 0.54246(12) 0.33782(10) 0.04615(9) 0.0197(2) Uani 1 1 d . . .
C20 C 0.45665(12) 0.27577(11) 0.07684(9) 0.0207(2) Uani 1 1 d . . .
C21 C 0.34946(12) 0.19915(11) 0.10636(9) 0.0204(2) Uani 1 1 d . . .
C22 C 0.28874(13) 0.23778(11) 0.18066(10) 0.0240(3) Uani 1 1 d . . .
H6 H 0.3223 0.3146 0.2159 0.029 Uiso 1 1 calc R . .
C23 C 0.17907(13) 0.16322(13) 0.20258(10) 0.0281(3) Uani 1 1 d . . .
H7 H 0.1372 0.1893 0.2528 0.034 Uiso 1 1 calc R . .
C24 C 0.13053(14) 0.05118(13) 0.15164(11) 0.0314(3) Uani 1 1 d . . .
H8 H 0.0539 0.0013 0.1657 0.038 Uiso 1 1 calc R . .
C25 C 0.19302(14) 0.01117(12) 0.08019(12) 0.0322(3) Uani 1 1 d . . .
H9 H 0.1608 -0.0665 0.0469 0.039 Uiso 1 1 calc R . .
C26 C 0.30242(14) 0.08452(11) 0.05742(11) 0.0270(3) Uani 1 1 d . . .
H10 H 0.3455 0.0571 0.0087 0.032 Uiso 1 1 calc R . .
C27 C 0.81056(14) 0.80527(12) 0.20341(11) 0.0303(3) Uani 1 1 d . . .
H11 H 0.7196 0.8129 0.2097 0.036 Uiso 0.495(3) 1 calc PR A 1
H12 H 0.8521 0.8754 0.1743 0.036 Uiso 0.495(3) 1 calc PR A 1
H13 H 0.8045 0.8699 0.1580 0.036 Uiso 0.505(3) 1 calc PR A 2
H14 H 0.7297 0.7933 0.2318 0.036 Uiso 0.505(3) 1 calc PR A 2
C28 C 0.9106(3) 0.7905(4) 0.3203(3) 0.0243(6) Uani 0.495(3) 1 d P A 1
H15 H 0.8590 0.7322 0.3557 0.029 Uiso 0.495(3) 1 calc PR A 1
H16 H 0.9900 0.7617 0.3103 0.029 Uiso 0.495(3) 1 calc PR A 1
C29 C 0.9611(3) 0.9055(2) 0.3900(2) 0.0315(7) Uani 0.505(3) 1 d P A 1
H17 H 0.8818 0.9307 0.4045 0.038 Uiso 0.505(3) 1 calc PR A 1
H18 H 1.0051 0.9653 0.3515 0.038 Uiso 0.505(3) 1 calc PR A 1
C30 C 1.0630(3) 0.8977(3) 0.4947(2) 0.0440(9) Uani 0.505(3) 1 d P A 1
H19 H 1.0934 0.9741 0.5367 0.066 Uiso 0.505(3) 1 calc PR A 1
H20 H 1.1423 0.8736 0.4808 0.066 Uiso 0.505(3) 1 calc PR A 1
H21 H 1.0191 0.8403 0.5342 0.066 Uiso 0.505(3) 1 calc PR A 1
C31 C 0.9287(3) 0.8435(3) 0.2906(3) 0.0259(6) Uani 0.505(3) 1 d P A 2
H22 H 0.9349 0.9250 0.3169 0.031 Uiso 0.505(3) 1 calc PR A 2
H23 H 1.0117 0.8412 0.2674 0.031 Uiso 0.505(3) 1 calc PR A 2
C32 C 0.9222(3) 0.7667(3) 0.3789(3) 0.0334(7) Uani 0.495(3) 1 d P A 2
H24 H 0.9115 0.6847 0.3515 0.040 Uiso 0.495(3) 1 calc PR A 2
H25 H 0.8414 0.7718 0.4041 0.040 Uiso 0.495(3) 1 calc PR A 2
C33 C 1.0527(4) 0.8037(3) 0.4721(2) 0.0440(9) Uani 0.495(3) 1 d P A 2
H26 H 1.0461 0.7526 0.5283 0.066 Uiso 0.495(3) 1 calc PR A 2
H27 H 1.0627 0.8845 0.4999 0.066 Uiso 0.495(3) 1 calc PR A 2
H28 H 1.1327 0.7975 0.4474 0.066 Uiso 0.495(3) 1 calc PR A 2
C34 C 0.67002(14) 0.13854(11) -0.30106(10) 0.0269(3) Uani 1 1 d . . .
H29 H 0.6217 0.0672 -0.2777 0.032 Uiso 1 1 calc R . .
H30 H 0.7592 0.1257 -0.3071 0.032 Uiso 1 1 calc R . .
C35 C 0.58529(14) 0.15805(12) -0.40962(10) 0.0279(3) Uani 1 1 d . . .
H31 H 0.6296 0.2333 -0.4295 0.033 Uiso 1 1 calc R . .
H32 H 0.5859 0.0957 -0.4626 0.033 Uiso 1 1 calc R . .
C36 C 0.43732(15) 0.15937(12) -0.41545(11) 0.0308(3) Uani 1 1 d . . .
H33 H 0.4356 0.2251 -0.3665 0.037 Uiso 1 1 calc R . .
H34 H 0.3936 0.0862 -0.3919 0.037 Uiso 1 1 calc R . .
C37 C 0.35585(18) 0.17158(14) -0.52752(12) 0.0399(4) Uani 1 1 d . . .
H35 H 0.3995 0.2435 -0.5514 0.060 Uiso 1 1 calc R . .
H36 H 0.2620 0.1745 -0.5278 0.060 Uiso 1 1 calc R . .
H37 H 0.3536 0.1046 -0.5755 0.060 Uiso 1 1 calc R . .
C38 C 0.8736(2) 0.5632(2) 0.55162(16) 0.0638(6) Uani 1 1 d . . .
H38 H 0.8726 0.6243 0.6045 0.096 Uiso 1 1 calc R . .
H39 H 0.9561 0.5857 0.5272 0.096 Uiso 1 1 calc R . .
H40 H 0.8736 0.4897 0.5837 0.096 Uiso 1 1 calc R . .
O5 O 0.75526(12) 0.54869(11) 0.46382(9) 0.0446(3) Uani 1 1 d . . .
C39 C 0.63053(16) 0.52362(12) 0.48525(11) 0.0324(3) Uani 1 1 d . . .
C40 C 0.51618(16) 0.51636(12) 0.39975(11) 0.0323(3) Uani 1 1 d . . .
H41 H 0.5273 0.5273 0.3309 0.039 Uiso 1 1 calc R . .
C41 C 0.38612(16) 0.49322(12) 0.41413(11) 0.0326(3) Uani 1 1 d . . .
H42 H 0.3083 0.4888 0.3554 0.039 Uiso 1 1 calc R . .

loop_
_atom_site_aniso_label
_atom_site_aniso_U_11
_atom_site_aniso_U_22
_atom_site_aniso_U_33
_atom_site_aniso_U_23
_atom_site_aniso_U_13
_atom_site_aniso_U_12
C1 0.0164(5) 0.0179(6) 0.0200(5) 0.0027(4) 0.0030(4) 0.0015(4)
C2 0.0199(6) 0.0197(6) 0.0219(6) 0.0014(4) 0.0026(4) 0.0027(5)
O1 0.0262(5) 0.0206(5) 0.0349(5) 0.0001(4) 0.0091(4) -0.0038(4)
N1 0.0230(5) 0.0196(5) 0.0235(5) -0.0023(4) 0.0056(4) 0.0017(4)
C3 0.0198(6) 0.0206(6) 0.0211(6) 0.0007(4) 0.0043(4) 0.0035(5)
O2 0.0301(5) 0.0306(5) 0.0288(5) -0.0019(4) 0.0152(4) 0.0031(4)
C4 0.0168(5) 0.0190(6) 0.0178(5) 0.0027(4) 0.0043(4) 0.0025(4)
C5 0.0151(5) 0.0194(6) 0.0176(5) 0.0039(4) 0.0045(4) 0.0018(4)
C6 0.0153(5) 0.0176(5) 0.0177(5) 0.0032(4) 0.0035(4) 0.0009(4)
C7 0.0166(5) 0.0202(6) 0.0183(5) 0.0016(4) 0.0045(4) 0.0016(4)
O3 0.0230(4) 0.0218(4) 0.0311(5) -0.0016(4) 0.0110(4) -0.0053(4)
N2 0.0186(5) 0.0198(5) 0.0189(5) -0.0012(4) 0.0058(4) -0.0002(4)
C8 0.0177(5) 0.0202(6) 0.0155(5) 0.0029(4) 0.0031(4) 0.0023(4)
O4 0.0225(4) 0.0291(5) 0.0215(4) 0.0036(3) 0.0108(3) 0.0029(4)
C9 0.0156(5) 0.0194(6) 0.0160(5) 0.0030(4) 0.0039(4) 0.0021(4)
C10 0.0149(5) 0.0194(6) 0.0183(5) 0.0041(4) 0.0035(4) 0.0012(4)
C11 0.0186(5) 0.0192(6) 0.0192(5) 0.0017(4) 0.0054(4) 0.0027(4)
C12 0.0191(6) 0.0212(6) 0.0199(5) 0.0025(4) 0.0060(4) 0.0030(5)
C13 0.0175(5) 0.0224(6) 0.0179(5) 0.0042(4) 0.0058(4) 0.0023(4)
C14 0.0271(6) 0.0223(6) 0.0294(6) 0.0005(5) 0.0127(5) 0.0027(5)
C15 0.0302(7) 0.0214(6) 0.0369(7) 0.0051(5) 0.0121(6) -0.0013(5)
C16 0.0209(6) 0.0344(7) 0.0297(7) 0.0116(5) 0.0113(5) 0.0010(5)
C17 0.0250(6) 0.0343(7) 0.0240(6) 0.0047(5) 0.0120(5) 0.0077(5)
C18 0.0217(6) 0.0225(6) 0.0221(6) 0.0027(4) 0.0070(5) 0.0030(5)
C19 0.0176(5) 0.0205(6) 0.0191(5) 0.0029(4) 0.0037(4) 0.0017(4)
C20 0.0184(5) 0.0210(6) 0.0207(6) 0.0035(4) 0.0043(4) 0.0012(5)
C21 0.0170(5) 0.0218(6) 0.0206(5) 0.0060(4) 0.0048(4) 0.0002(4)
C22 0.0238(6) 0.0262(6) 0.0214(6) 0.0043(5) 0.0062(5) 0.0041(5)
C23 0.0244(6) 0.0389(8) 0.0255(6) 0.0115(5) 0.0122(5) 0.0087(6)
C24 0.0223(6) 0.0345(8) 0.0360(7) 0.0150(6) 0.0105(5) -0.0024(5)
C25 0.0325(7) 0.0233(7) 0.0361(7) 0.0042(5) 0.0106(6) -0.0062(5)
C26 0.0287(7) 0.0242(7) 0.0279(6) 0.0021(5) 0.0121(5) 0.0000(5)
C27 0.0279(7) 0.0264(7) 0.0357(7) -0.0095(5) 0.0139(6) 0.0000(5)
C28 0.0296(15) 0.0249(18) 0.0169(16) -0.0014(12) 0.0034(12) 0.0071(13)
C29 0.0326(14) 0.0309(14) 0.0269(13) -0.0083(10) 0.0062(11) 0.0035(11)
C30 0.0421(17) 0.052(2) 0.0294(15) -0.0161(13) -0.0023(13) 0.0117(15)
C31 0.0284(14) 0.0235(15) 0.0243(14) 0.0000(13) 0.0061(11) 0.0049(12)
C32 0.0346(16) 0.0422(18) 0.0243(16) 0.0036(14) 0.0104(13) 0.0079(13)
C33 0.058(2) 0.046(2) 0.0257(15) -0.0014(13) 0.0017(14) 0.0213(16)
C34 0.0285(6) 0.0217(6) 0.0283(6) -0.0052(5) 0.0052(5) 0.0057(5)
C35 0.0351(7) 0.0223(6) 0.0240(6) -0.0041(5) 0.0077(5) 0.0037(5)
C36 0.0352(7) 0.0288(7) 0.0261(7) 0.0021(5) 0.0044(5) 0.0073(6)
C37 0.0502(9) 0.0381(8) 0.0284(7) 0.0001(6) 0.0003(6) 0.0179(7)
C38 0.0441(10) 0.1045(18) 0.0443(10) 0.0033(11) 0.0086(8) 0.0256(11)
O5 0.0440(6) 0.0582(8) 0.0320(6) 0.0006(5) 0.0133(5) 0.0096(5)
C39 0.0435(8) 0.0262(7) 0.0303(7) 0.0007(5) 0.0139(6) 0.0099(6)
C40 0.0497(9) 0.0275(7) 0.0228(6) 0.0035(5) 0.0136(6) 0.0108(6)
C41 0.0450(8) 0.0301(7) 0.0232(6) 0.0017(5) 0.0063(6) 0.0140(6)

loop_
_atom_type_symbol
_atom_type_description
_atom_type_scat_dispersion_real
_atom_type_scat_dispersion_imag
_atom_type_scat_source
C C 0.0033 0.0016 'International Tables Vol C Tables 4.2.6.8 and 6.1.1.4'
H H 0.0000 0.0000 'International Tables Vol C Tables 4.2.6.8 and 6.1.1.4'
N N 0.0061 0.0033 'International Tables Vol C Tables 4.2.6.8 and 6.1.1.4'
O O 0.0106 0.0060 'International Tables Vol C Tables 4.2.6.8 and 6.1.1.4'

loop_
_geom_angle_atom_site_label_1
_geom_angle_atom_site_label_2
_geom_angle_atom_site_label_3
_geom_angle
_geom_angle_site_symmetry_1
_geom_angle_site_symmetry_3
_geom_angle_publ_flag
C4 C1 C10 123.18(11) . . ?
C4 C1 C2 107.98(10) . . ?
C10 C1 C2 128.81(11) . . ?
O1 C2 N1 125.06(11) . . ?
O1 C2 C1 129.26(12) . . ?
N1 C2 C1 105.68(10) . . ?
C3 N1 C2 112.25(10) . . ?
C3 N1 C34 123.36(11) . . ?
C2 N1 C34 124.39(10) . . ?
O2 C3 N1 125.11(12) . . ?
O2 C3 C4 128.77(11) . . ?
N1 C3 C4 106.12(10) . . ?
C1 C4 C5 123.18(11) . . ?
C1 C4 C3 107.96(10) . . ?
C5 C4 C3 128.86(11) . . ?
C6 C5 C4 113.51(10) . . ?
C6 C5 C11 123.58(10) . . ?
C4 C5 C11 122.89(11) . . ?
C9 C6 C5 123.19(10) . . ?
C9 C6 C7 107.79(10) . . ?
C5 C6 C7 129.02(10) . . ?
O3 C7 N2 125.28(11) . . ?
O3 C7 C6 128.82(11) . . ?
N2 C7 C6 105.90(9) . . ?
C7 N2 C8 112.43(10) . . ?
C7 N2 C27 123.33(10) . . ?
C8 N2 C27 124.19(10) . . ?
O4 C8 N2 125.54(11) . . ?
O4 C8 C9 128.80(11) . . ?
N2 C8 C9 105.65(10) . . ?
C6 C9 C10 123.16(11) . . ?
C6 C9 C8 108.08(10) . . ?
C10 C9 C8 128.73(11) . . ?
C1 C10 C9 113.76(10) . . ?
C1 C10 C19 121.88(11) . . ?
C9 C10 C19 124.36(11) . . ?
C12 C11 C5 178.97(13) . . ?
C11 C12 C13 179.58(13) . . ?
C18 C13 C14 119.38(11) . . ?
C18 C13 C12 120.56(11) . . ?
C14 C13 C12 120.05(11) . . ?
C15 C14 C13 120.01(12) . . ?
C15 C14 H1 120.0 . . ?
C13 C14 H1 120.0 . . ?
C16 C15 C14 120.03(12) . . ?
C16 C15 H2 120.0 . . ?
C14 C15 H2 120.0 . . ?
C15 C16 C17 120.53(12) . . ?
C15 C16 H3 119.7 . . ?
C17 C16 H3 119.7 . . ?
C16 C17 C18 120.14(12) . . ?
C16 C17 H4 119.9 . . ?
C18 C17 H4 119.9 . . ?
C17 C18 C13 119.91(12) . . ?
C17 C18 H5 120.0 . . ?
C13 C18 H5 120.0 . . ?
C20 C19 C10 174.82(13) . . ?
C19 C20 C21 176.25(12) . . ?
C22 C21 C26 119.82(11) . . ?
C22 C21 C20 121.08(11) . . ?
C26 C21 C20 119.07(11) . . ?
C23 C22 C21 119.58(12) . . ?
C23 C22 H6 120.2 . . ?
C21 C22 H6 120.2 . . ?
C24 C23 C22 120.28(12) . . ?
C24 C23 H7 119.9 . . ?
C22 C23 H7 119.9 . . ?
C23 C24 C25 120.40(12) . . ?
C23 C24 H8 119.8 . . ?
C25 C24 H8 119.8 . . ?
C26 C25 C24 119.99(13) . . ?
C26 C25 H9 120.0 . . ?
C24 C25 H9 120.0 . . ?
C25 C26 C21 119.87(12) . . ?
C25 C26 H10 120.1 . . ?
C21 C26 H10 120.1 . . ?
C31 C27 N2 119.44(16) . . ?
C31 C27 C28 27.63(14) . . ?
N2 C27 C28 106.05(15) . . ?
C31 C27 H11 120.3 . . ?
N2 C27 H11 110.5 . . ?
C28 C27 H11 110.5 . . ?
C31 C27 H12 82.9 . . ?
N2 C27 H12 110.5 . . ?
C28 C27 H12 110.5 . . ?
H11 C27 H12 108.7 . . ?
C31 C27 H13 107.5 . . ?
N2 C27 H13 107.5 . . ?
C28 C27 H13 134.6 . . ?
H11 C27 H13 85.1 . . ?
H12 C27 H13 27.7 . . ?
C31 C27 H14 107.5 . . ?
N2 C27 H14 107.5 . . ?
C28 C27 H14 91.0 . . ?
H11 C27 H14 22.5 . . ?
H12 C27 H14 128.1 . . ?
H13 C27 H14 107.0 . . ?
C29 C28 C27 110.9(3) . . ?
C29 C28 H15 109.5 . . ?
C27 C28 H15 109.5 . . ?
C29 C28 H16 109.5 . . ?
C27 C28 H16 109.5 . . ?
H15 C28 H16 108.1 . . ?
C28 C29 C30 112.4(3) . . ?
C28 C29 H17 109.1 . . ?
C30 C29 H17 109.1 . . ?
C28 C29 H18 109.1 . . ?
C30 C29 H18 109.1 . . ?
H17 C29 H18 107.9 . . ?
C29 C30 H19 109.5 . . ?
C29 C30 H20 109.5 . . ?
H19 C30 H20 109.5 . . ?
C29 C30 H21 109.5 . . ?
H19 C30 H21 109.5 . . ?
H20 C30 H21 109.5 . . ?
C27 C31 C32 110.4(3) . . ?
C27 C31 H22 109.6 . . ?
C32 C31 H22 109.6 . . ?
C27 C31 H23 109.6 . . ?
C32 C31 H23 109.6 . . ?
H22 C31 H23 108.1 . . ?
C31 C32 C33 111.0(3) . . ?
C31 C32 H24 109.4 . . ?
C33 C32 H24 109.4 . . ?
C31 C32 H25 109.4 . . ?
C33 C32 H25 109.4 . . ?
H24 C32 H25 108.0 . . ?
C32 C33 H26 109.5 . . ?
C32 C33 H27 109.5 . . ?
H26 C33 H27 109.5 . . ?
C32 C33 H28 109.5 . . ?
H26 C33 H28 109.5 . . ?
H27 C33 H28 109.5 . . ?
N1 C34 C35 112.73(11) . . ?
N1 C34 H29 109.0 . . ?
C35 C34 H29 109.0 . . ?
N1 C34 H30 109.0 . . ?
C35 C34 H30 109.0 . . ?
H29 C34 H30 107.8 . . ?
C36 C35 C34 114.34(11) . . ?
C36 C35 H31 108.7 . . ?
C34 C35 H31 108.7 . . ?
C36 C35 H32 108.7 . . ?
C34 C35 H32 108.7 . . ?
H31 C35 H32 107.6 . . ?
C35 C36 C37 111.75(12) . . ?
C35 C36 H33 109.3 . . ?
C37 C36 H33 109.3 . . ?
C35 C36 H34 109.3 . . ?
C37 C36 H34 109.3 . . ?
H33 C36 H34 107.9 . . ?
C36 C37 H35 109.5 . . ?
C36 C37 H36 109.5 . . ?
H35 C37 H36 109.5 . . ?
C36 C37 H37 109.5 . . ?
H35 C37 H37 109.5 . . ?
H36 C37 H37 109.5 . . ?
O5 C38 H38 109.5 . . ?
O5 C38 H39 109.5 . . ?
H38 C38 H39 109.5 . . ?
O5 C38 H40 109.5 . . ?
H38 C38 H40 109.5 . . ?
H39 C38 H40 109.5 . . ?
C39 O5 C38 116.94(13) . . ?
O5 C39 C40 116.35(13) . . ?
O5 C39 C41 123.98(14) . 2_666 ?
C40 C39 C41 119.67(14) . 2_666 ?
C41 C40 C39 120.41(13) . . ?
C41 C40 H41 119.8 . . ?
C39 C40 H41 119.8 . . ?
C40 C41 C39 119.92(14) . 2_666 ?
C40 C41 H42 120.0 . . ?
C39 C41 H42 120.0 2_666 . ?

loop_
_geom_bond_atom_site_label_1
_geom_bond_atom_site_label_2
_geom_bond_distance
_geom_bond_site_symmetry_2
_geom_bond_publ_flag
C1 C4 1.3890(16) . ?
C1 C10 1.3998(17) . ?
C1 C2 1.4984(16) . ?
C2 O1 1.2083(15) . ?
C2 N1 1.3940(16) . ?
N1 C3 1.3900(16) . ?
N1 C34 1.4627(16) . ?
C3 O2 1.2119(15) . ?
C3 C4 1.4915(16) . ?
C4 C5 1.4059(16) . ?
C5 C6 1.4029(16) . ?
C5 C11 1.4251(15) . ?
C6 C9 1.3894(15) . ?
C6 C7 1.4952(16) . ?
C7 O3 1.2106(14) . ?
C7 N2 1.3907(15) . ?
N2 C8 1.3916(15) . ?
N2 C27 1.4601(16) . ?
C8 O4 1.2070(14) . ?
C8 C9 1.4972(16) . ?
C9 C10 1.4017(16) . ?
C10 C19 1.4195(16) . ?
C11 C12 1.1998(17) . ?
C12 C13 1.4316(16) . ?
C13 C18 1.3996(17) . ?
C13 C14 1.4008(17) . ?
C14 C15 1.3884(18) . ?
C14 H1 0.9500 . ?
C15 C16 1.382(2) . ?
C15 H2 0.9500 . ?
C16 C17 1.383(2) . ?
C16 H3 0.9500 . ?
C17 C18 1.3883(17) . ?
C17 H4 0.9500 . ?
C18 H5 0.9500 . ?
C19 C20 1.1966(17) . ?
C20 C21 1.4285(16) . ?
C21 C22 1.3970(18) . ?
C21 C26 1.4004(18) . ?
C22 C23 1.3882(17) . ?
C22 H6 0.9500 . ?
C23 C24 1.383(2) . ?
C23 H7 0.9500 . ?
C24 C25 1.387(2) . ?
C24 H8 0.9500 . ?
C25 C26 1.3845(18) . ?
C25 H9 0.9500 . ?
C26 H10 0.9500 . ?
C27 C31 1.416(3) . ?
C27 C28 1.651(4) . ?
C27 H11 0.9900 . ?
C27 H12 0.9900 . ?
C27 H13 0.9900 . ?
C27 H14 0.9900 . ?
C28 C29 1.514(4) . ?
C28 H15 0.9900 . ?
C28 H16 0.9900 . ?
C29 C30 1.519(4) . ?
C29 H17 0.9900 . ?
C29 H18 0.9900 . ?
C30 H19 0.9800 . ?
C30 H20 0.9800 . ?
C30 H21 0.9800 . ?
C31 C32 1.507(5) . ?
C31 H22 0.9900 . ?
C31 H23 0.9900 . ?
C32 C33 1.536(5) . ?
C32 H24 0.9900 . ?
C32 H25 0.9900 . ?
C33 H26 0.9800 . ?
C33 H27 0.9800 . ?
C33 H28 0.9800 . ?
C34 C35 1.5207(19) . ?
C34 H29 0.9900 . ?
C34 H30 0.9900 . ?
C35 C36 1.520(2) . ?
C35 H31 0.9900 . ?
C35 H32 0.9900 . ?
C36 C37 1.5218(19) . ?
C36 H33 0.9900 . ?
C36 H34 0.9900 . ?
C37 H35 0.9800 . ?
C37 H36 0.9800 . ?
C37 H37 0.9800 . ?
C38 O5 1.421(2) . ?
C38 H38 0.9800 . ?
C38 H39 0.9800 . ?
C38 H40 0.9800 . ?
O5 C39 1.3705(19) . ?
C39 C40 1.388(2) . ?
C39 C41 1.392(2) 2_666 ?
C40 C41 1.384(2) . ?
C40 H41 0.9500 . ?
C41 C39 1.392(2) 2_666 ?
C41 H42 0.9500 . ?

loop_
_geom_torsion_atom_site_label_1
_geom_torsion_atom_site_label_2
_geom_torsion_atom_site_label_3
_geom_torsion_atom_site_label_4
_geom_torsion
_geom_torsion_site_symmetry_1
_geom_torsion_site_symmetry_2
_geom_torsion_site_symmetry_3
_geom_torsion_site_symmetry_4
_geom_torsion_publ_flag
C4 C1 C2 O1 -179.78(12) . . . . ?
C10 C1 C2 O1 -1.7(2) . . . . ?
C4 C1 C2 N1 -0.03(13) . . . . ?
C10 C1 C2 N1 178.02(11) . . . . ?
O1 C2 N1 C3 -179.20(12) . . . . ?
C1 C2 N1 C3 1.04(13) . . . . ?
O1 C2 N1 C34 -0.30(19) . . . . ?
C1 C2 N1 C34 179.95(11) . . . . ?
C2 N1 C3 O2 178.83(12) . . . . ?
C34 N1 C3 O2 -0.09(19) . . . . ?
C2 N1 C3 C4 -1.58(13) . . . . ?
C34 N1 C3 C4 179.50(10) . . . . ?
C10 C1 C4 C5 0.25(18) . . . . ?
C2 C1 C4 C5 178.44(10) . . . . ?
C10 C1 C4 C3 -179.08(11) . . . . ?
C2 C1 C4 C3 -0.89(13) . . . . ?
O2 C3 C4 C1 -178.93(12) . . . . ?
N1 C3 C4 C1 1.50(13) . . . . ?
O2 C3 C4 C5 1.8(2) . . . . ?
N1 C3 C4 C5 -177.78(11) . . . . ?
C1 C4 C5 C6 -0.40(16) . . . . ?
C3 C4 C5 C6 178.78(11) . . . . ?
C1 C4 C5 C11 -178.80(11) . . . . ?
C3 C4 C5 C11 0.38(19) . . . . ?
C4 C5 C6 C9 -0.64(16) . . . . ?
C11 C5 C6 C9 177.75(11) . . . . ?
C4 C5 C6 C7 179.88(11) . . . . ?
C11 C5 C6 C7 -1.73(19) . . . . ?
C9 C6 C7 O3 175.11(12) . . . . ?
C5 C6 C7 O3 -5.3(2) . . . . ?
C9 C6 C7 N2 -4.10(12) . . . . ?
C5 C6 C7 N2 175.45(11) . . . . ?
O3 C7 N2 C8 -176.03(11) . . . . ?
C6 C7 N2 C8 3.22(13) . . . . ?
O3 C7 N2 C27 6.43(19) . . . . ?
C6 C7 N2 C27 -174.33(11) . . . . ?
C7 N2 C8 O4 -179.94(11) . . . . ?
C27 N2 C8 O4 -2.41(19) . . . . ?
C7 N2 C8 C9 -1.18(13) . . . . ?
C27 N2 C8 C9 176.35(11) . . . . ?
C5 C6 C9 C10 1.91(18) . . . . ?
C7 C6 C9 C10 -178.51(10) . . . . ?
C5 C6 C9 C8 -176.15(10) . . . . ?
C7 C6 C9 C8 3.43(12) . . . . ?
O4 C8 C9 C6 177.17(12) . . . . ?
N2 C8 C9 C6 -1.53(12) . . . . ?
O4 C8 C9 C10 -0.7(2) . . . . ?
N2 C8 C9 C10 -179.45(11) . . . . ?
C4 C1 C10 C9 0.88(16) . . . . ?
C2 C1 C10 C9 -176.90(11) . . . . ?
C4 C1 C10 C19 -178.85(11) . . . . ?
C2 C1 C10 C19 3.36(19) . . . . ?
C6 C9 C10 C1 -1.92(16) . . . . ?
C8 C9 C10 C1 175.72(11) . . . . ?
C6 C9 C10 C19 177.81(11) . . . . ?
C8 C9 C10 C19 -4.56(19) . . . . ?
C6 C5 C11 C12 -93(8) . . . . ?
C4 C5 C11 C12 86(8) . . . . ?
C5 C11 C12 C13 103(21) . . . . ?
C11 C12 C13 C18 157(100) . . . . ?
C11 C12 C13 C14 -22(21) . . . . ?
C18 C13 C14 C15 -0.05(19) . . . . ?
C12 C13 C14 C15 178.75(12) . . . . ?
C13 C14 C15 C16 0.0(2) . . . . ?
C14 C15 C16 C17 0.2(2) . . . . ?
C15 C16 C17 C18 -0.3(2) . . . . ?
C16 C17 C18 C13 0.31(19) . . . . ?
C14 C13 C18 C17 -0.12(18) . . . . ?
C12 C13 C18 C17 -178.92(11) . . . . ?
C1 C10 C19 C20 14.4(14) . . . . ?
C9 C10 C19 C20 -165.3(13) . . . . ?
C10 C19 C20 C21 -55(3) . . . . ?
C19 C20 C21 C22 -132(2) . . . . ?
C19 C20 C21 C26 47(2) . . . . ?
C26 C21 C22 C23 -2.20(18) . . . . ?
C20 C21 C22 C23 175.96(11) . . . . ?
C21 C22 C23 C24 0.32(19) . . . . ?
C22 C23 C24 C25 1.6(2) . . . . ?
C23 C24 C25 C26 -1.7(2) . . . . ?
C24 C25 C26 C21 -0.2(2) . . . . ?
C22 C21 C26 C25 2.15(19) . . . . ?
C20 C21 C26 C25 -176.05(12) . . . . ?
C7 N2 C27 C31 -70.0(3) . . . . ?
C8 N2 C27 C31 112.8(2) . . . . ?
C7 N2 C27 C28 -96.3(2) . . . . ?
C8 N2 C27 C28 86.4(2) . . . . ?
C31 C27 C28 C29 42.1(3) . . . . ?
N2 C27 C28 C29 165.7(2) . . . . ?
C27 C28 C29 C30 -175.1(2) . . . . ?
N2 C27 C31 C32 -74.6(3) . . . . ?
C28 C27 C31 C32 -7.8(3) . . . . ?
C27 C31 C32 C33 177.4(2) . . . . ?
C3 N1 C34 C35 -79.61(15) . . . . ?
C2 N1 C34 C35 101.61(14) . . . . ?
N1 C34 C35 C36 -68.16(15) . . . . ?
C34 C35 C36 C37 -176.42(11) . . . . ?
C38 O5 C39 C40 176.38(16) . . . . ?
C38 O5 C39 C41 -3.0(2) . . . 2_666 ?
O5 C39 C40 C41 -179.00(13) . . . . ?
C41 C39 C40 C41 0.4(2) 2_666 . . . ?
C39 C40 C41 C39 -0.4(2) . . . 2_666 ?
